data_4131147
loop_
_publ_author_name
'Axtell, Jonathan C.'
'Kirlikovali, Kent O.'
'Djurovich, Peter I.'
'Jung, Dahee'
'Nguyen, Vinh T.'
'Munekiyo, Brian'
'Royappa, A. Timothy'
'Rheingold, Arnold L.'
'Spokoyny, Alexander M.'

_publ_section_title
;
 Blue Phosphorescent Zwitterionic Iridium(III) Complexes Featuring Weakly
 Coordinating nido-Carborane-Based Ligands.
;
_journal_issue 48
_journal_name_full 'Journal of the American Chemical Society'
_journal_page_first 15758
_journal_page_last 15765
_journal_paper_doi 10.1021/jacs.6b10232
_journal_volume 138
_journal_year 2016
_chemical_formula_moiety 'C30 H29 B9 F4 Ir N3'
_chemical_formula_sum 'C30 H29 B9 F4 Ir N3'
_chemical_formula_weight 797.05
_space_group_crystal_system monoclinic
_space_group_IT_number 15
_space_group_name_Hall '-C 2yc'
_space_group_name_H-M_alt 'C 1 2/c 1'
_atom_sites_solution_hydrogens mixed
_atom_sites_solution_primary direct
_audit_creation_date 2016-02-25
_audit_creation_method
;
Olex2 1.2
(compiled 2016.02.19 svn.r3266 for OlexSys, GUI svn.r5155)
;
_cell_angle_alpha 90
_cell_angle_beta 90.951(3)
_cell_angle_gamma 90
_cell_formula_units_Z 8
_cell_length_a 37.6207(17)
_cell_length_b 10.4388(6)
_cell_length_c 15.9363(9)
_cell_measurement_reflns_used 3253
_cell_measurement_temperature 100
_cell_measurement_theta_max 22.613
_cell_measurement_theta_min 2.400
_cell_volume 6257.6(6)
_computing_cell_refinement 'SAINT v8.34A (Bruker, 2013)'
_computing_data_collection 'APEX2 v2013.6-2 (Bruker, 2013)'
_computing_data_reduction 'SAINT v8.34A (Bruker, 2013)'
_computing_molecular_graphics 'Olex2 (Dolomanov et al., 2009)'
_computing_publication_material 'Olex2 (Dolomanov et al., 2009)'
_computing_structure_refinement 'XL (Sheldrick, 2008)'
_computing_structure_solution 'ShelXT (Sheldrick, 2015)'
_diffrn_ambient_temperature 100.0
_diffrn_detector_area_resol_mean 8.0
_diffrn_detector_type 'CCD Area Detector'
_diffrn_measured_fraction_theta_full 0.995
_diffrn_measured_fraction_theta_max 0.995
_diffrn_measurement_device 'Kappa Four-Circle Diffractometer'
_diffrn_measurement_device_type 'Bruker APEX-II CCD'
_diffrn_measurement_method '\f and \w scans'
_diffrn_radiation_type MoK\a
_diffrn_radiation_wavelength 0.71073
_diffrn_reflns_av_R_equivalents 0.0664
_diffrn_reflns_av_unetI/netI 0.0786
_diffrn_reflns_Laue_measured_fraction_full 0.995
_diffrn_reflns_Laue_measured_fraction_max 0.995
_diffrn_reflns_limit_h_max 45
_diffrn_reflns_limit_h_min -45
_diffrn_reflns_limit_k_max 12
_diffrn_reflns_limit_k_min -12
_diffrn_reflns_limit_l_max 19
_diffrn_reflns_limit_l_min -19
_diffrn_reflns_number 19818
_diffrn_reflns_point_group_measured_fraction_full 0.995
_diffrn_reflns_point_group_measured_fraction_max 0.995
_diffrn_reflns_theta_full 25.693
_diffrn_reflns_theta_max 25.693
_diffrn_reflns_theta_min 2.390
_diffrn_standards_number 0
_exptl_absorpt_coefficient_mu 4.320
_exptl_absorpt_correction_T_max 0.2594
_exptl_absorpt_correction_T_min 0.1689
_exptl_absorpt_correction_type multi-scan
_exptl_absorpt_process_details
;
SADABS-2014/5 (Bruker,2014/5) was used for absorption correction.
wR2(int) was 0.0987 before and 0.0523 after correction.
The Ratio of minimum to maximum transmission is 0.6511.
The \l/2 correction factor is 0.00150.
;
_exptl_crystal_colour yellow
_exptl_crystal_colour_primary yellow
_exptl_crystal_density_diffrn 1.692
_exptl_crystal_description plate
_exptl_crystal_F_000 3104
_exptl_crystal_size_max 0.33
_exptl_crystal_size_mid 0.3
_exptl_crystal_size_min 0.14
_refine_diff_density_max 1.287
_refine_diff_density_min -1.030
_refine_diff_density_rms 0.156
_refine_ls_extinction_method none
_refine_ls_goodness_of_fit_ref 0.967
_refine_ls_hydrogen_treatment mixed
_refine_ls_matrix_type full
_refine_ls_number_parameters 445
_refine_ls_number_reflns 5917
_refine_ls_number_restraints 1
_refine_ls_restrained_S_all 0.968
_refine_ls_R_factor_all 0.0608
_refine_ls_R_factor_gt 0.0357
_refine_ls_shift/su_max 0.005
_refine_ls_shift/su_mean 0.000
_refine_ls_structure_factor_coef Fsqd
_refine_ls_weighting_details 'w=1/[\s^2^(Fo^2^)+(0.0239P)^2^] where P=(Fo^2^+2Fc^2^)/3'
_refine_ls_weighting_scheme calc
_refine_ls_wR_factor_gt 0.0630
_refine_ls_wR_factor_ref 0.0696
_reflns_Friedel_coverage 0.000
_reflns_number_gt 4348
_reflns_number_total 5917
_reflns_threshold_expression 'I > 2\s(I)'
_cod_data_source_file ja6b10232_si_002.cif
_cod_data_source_block 2a
_cod_database_code 4131147
_shelx_space_group_comment
;
The symmetry employed for this shelxl refinement is uniquely defined
by the following loop, which should always be used as a source of
symmetry information in preference to the above space-group names.
They are only intended as comments.
;
_shelx_estimated_absorpt_t_max 0.583
_shelx_estimated_absorpt_t_min 0.330
_olex2_refinement_description
;
1. Fixed Uiso
 At 1.2 times of:
  All B(H) groups, All C(H) groups
 At 1.5 times of:
  All C(H,H,H) groups
2. Restrained distances
 B3-H3A
 1.1 with sigma of 0.02
3.a Aromatic/amide H refined with riding coordinates:
 C1(H1), C2(H2), C3(H3), C4(H4), C10(H10), C12(H12), C13(H13), C14(H14),
 C15(H15), C19(H19), C21(H21), C23(H23), C24(H24), C25(H25), C26(H26)
3.b Idealised Me refined as rotating group:
 C30(H30A,H30B,H30C)
3.c Boron cage BH refined with riding coordinates:
 B4(H4A), B5(H5), B6(H6), B7(H7), B8(H8A), B9(H9)
;
_shelx_shelxl_version_number 2014/7
_olex2_submission_original_sample_id JCA-I-251_EtOH
_olex2_submission_special_instructions 'No special instructions were received'

loop_
_space_group_symop_operation_xyz
'x, y, z'
'-x, y, -z+1/2'
'x+1/2, y+1/2, z'
'-x+1/2, y+1/2, -z+1/2'
'-x, -y, -z'
'x, -y, z-1/2'
'-x+1/2, -y+1/2, -z'
'x+1/2, -y+1/2, z-1/2'

loop_
_atom_site_label
_atom_site_type_symbol
_atom_site_fract_x
_atom_site_fract_y
_atom_site_fract_z
_atom_site_U_iso_or_equiv
_atom_site_adp_type
_atom_site_occupancy
_atom_site_site_symmetry_order
_atom_site_calc_flag
_atom_site_refinement_flags_posn
Ir1 Ir 0.60374(2) 0.72424(2) 0.60666(2) 0.01251(7) Uani 1 1 d .
H1A H 0.6241(13) 0.894(5) 0.598(3) 0.029(15) Uiso 1 1 d .
F2 F 0.54910(8) 0.8142(3) 0.2949(2) 0.0365(9) Uani 1 1 d .
F3 F 0.57088(7) 0.2188(3) 0.5839(2) 0.0288(8) Uani 1 1 d .
F4 F 0.47752(8) 0.5062(3) 0.6180(3) 0.0502(12) Uani 1 1 d .
F5 F 0.65609(8) 0.5879(3) 0.3153(2) 0.0342(9) Uani 1 1 d .
N1 N 0.64899(10) 0.6241(4) 0.5815(3) 0.0158(11) Uani 1 1 d .
N2 N 0.55488(10) 0.8066(4) 0.6229(3) 0.0146(11) Uani 1 1 d .
N3 N 0.61219(10) 0.7265(4) 0.7421(3) 0.0143(10) Uani 1 1 d .
C1 C 0.67066(13) 0.5730(5) 0.6414(4) 0.0216(14) Uani 1 1 d .
H1 H 0.6651 0.5858 0.6987 0.026 Uiso 1 1 calc R
C2 C 0.70032(14) 0.5035(6) 0.6220(4) 0.0298(16) Uani 1 1 d .
H2 H 0.7149 0.4675 0.6652 0.036 Uiso 1 1 calc R
C3 C 0.70866(15) 0.4866(6) 0.5390(4) 0.0383(18) Uani 1 1 d .
H3 H 0.7295 0.4408 0.5243 0.046 Uiso 1 1 calc R
C4 C 0.68662(14) 0.5368(6) 0.4773(4) 0.0310(16) Uani 1 1 d .
H4 H 0.6921 0.5249 0.4199 0.037 Uiso 1 1 calc R
C5 C 0.65653(13) 0.6041(5) 0.4991(4) 0.0216(14) Uani 1 1 d .
C8 C 0.60287(17) 0.7014(6) 0.3039(4) 0.0283(16) Uani 1 1 d .
H8 H 0.6051(12) 0.686(5) 0.249(3) 0.018(16) Uiso 1 1 d .
C9 C 0.57575(14) 0.7624(5) 0.3446(4) 0.0225(14) Uani 1 1 d .
C10 C 0.57369(13) 0.7750(5) 0.4292(4) 0.0210(13) Uani 1 1 d .
H10 H 0.5542 0.8189 0.4533 0.025 Uiso 1 1 calc R
C11 C 0.60074(13) 0.7223(5) 0.4806(3) 0.0176(12) Uani 1 1 d .
C12 C 0.54893(13) 0.9326(5) 0.6332(4) 0.0222(14) Uani 1 1 d .
H12 H 0.5688 0.9886 0.6352 0.027 Uiso 1 1 calc R
C13 C 0.51577(14) 0.9844(5) 0.6409(4) 0.0275(16) Uani 1 1 d .
H13 H 0.5128 1.0740 0.6485 0.033 Uiso 1 1 calc R
C14 C 0.48664(14) 0.9041(6) 0.6375(4) 0.0310(17) Uani 1 1 d .
H14 H 0.4633 0.9376 0.6423 0.037 Uiso 1 1 calc R
C15 C 0.49201(14) 0.7751(6) 0.6270(4) 0.0301(16) Uani 1 1 d .
H15 H 0.4721 0.7190 0.6241 0.036 Uiso 1 1 calc R
C16 C 0.52659(13) 0.7245(6) 0.6206(4) 0.0208(13) Uani 1 1 d .
C17 C 0.53649(13) 0.5902(5) 0.6107(4) 0.0183(14) Uani 1 1 d .
C18 C 0.51320(13) 0.4866(6) 0.6093(4) 0.0307(17) Uani 1 1 d .
C19 C 0.52375(13) 0.3616(5) 0.6000(4) 0.0257(15) Uani 1 1 d .
H19 H 0.5073 0.2926 0.5984 0.031 Uiso 1 1 calc R
C20 C 0.55953(13) 0.3429(5) 0.5931(3) 0.0176(13) Uani 1 1 d .
C21 C 0.58455(13) 0.4383(5) 0.5955(3) 0.0143(13) Uani 1 1 d .
H21 H 0.6091 0.4185 0.5912 0.017 Uiso 1 1 calc R
C22 C 0.57350(13) 0.5643(5) 0.6045(3) 0.0162(13) Uani 1 1 d .
C23 C 0.59333(12) 0.6482(5) 0.7903(3) 0.0139(12) Uani 1 1 d .
H23 H 0.5765 0.5932 0.7634 0.017 Uiso 1 1 calc R
C24 C 0.59653(13) 0.6418(5) 0.8756(4) 0.0211(14) Uani 1 1 d .
H24 H 0.5833 0.5812 0.9068 0.025 Uiso 1 1 calc R
C25 C 0.61987(15) 0.7271(6) 0.9155(4) 0.0315(15) Uani 1 1 d .
H25 H 0.6224 0.7283 0.9749 0.038 Uiso 1 1 calc R
C26 C 0.63909(15) 0.8095(6) 0.8661(4) 0.0314(16) Uani 1 1 d .
H26 H 0.6547 0.8694 0.8922 0.038 Uiso 1 1 calc R
C27 C 0.63617(14) 0.8071(5) 0.7801(4) 0.0195(14) Uani 1 1 d .
C28 C 0.65820(13) 0.8884(5) 0.7233(4) 0.0198(14) Uani 1 1 d .
C29 C 0.69989(13) 0.8936(6) 0.7415(4) 0.0251(15) Uani 1 1 d .
C30 C 0.71636(15) 0.8125(6) 0.8129(4) 0.0422(19) Uani 1 1 d .
H30A H 0.7122 0.8546 0.8669 0.063 Uiso 1 1 calc GR
H30B H 0.7420 0.8038 0.8045 0.063 Uiso 1 1 calc GR
H30C H 0.7054 0.7274 0.8129 0.063 Uiso 1 1 calc GR
C31 C 0.62949(13) 0.6583(5) 0.4421(3) 0.0167(13) Uani 1 1 d .
C32 C 0.62957(14) 0.6511(5) 0.3547(4) 0.0213(14) Uani 1 1 d .
B1 B 0.64809(16) 0.9041(6) 0.6260(4) 0.0192(16) Uani 1 1 d .
B2 B 0.68770(18) 0.9170(7) 0.5667(5) 0.0267(18) Uani 1 1 d .
H2A H 0.6946(11) 0.897(4) 0.501(3) 0.012(13) Uiso 1 1 d .
H2B H 0.6980(11) 0.833(4) 0.607(3) 0.011(13) Uiso 1 1 d .
B3 B 0.72222(17) 0.8998(7) 0.6535(5) 0.032(2) Uani 1 1 d D
H3A H 0.7507(7) 0.854(4) 0.645(3) 0.024(14) Uiso 1 1 d D
B4 B 0.66220(16) 1.0542(6) 0.5950(5) 0.0244(17) Uani 1 1 d .
H4A H 0.6483 1.1098 0.5440 0.029 Uiso 1 1 calc R
B5 B 0.71004(17) 1.0560(7) 0.6113(5) 0.032(2) Uani 1 1 d .
H5 H 0.7289 1.1118 0.5719 0.039 Uiso 1 1 calc R
B6 B 0.71731(17) 1.0393(7) 0.7195(5) 0.032(2) Uani 1 1 d .
H6 H 0.7408 1.0847 0.7518 0.039 Uiso 1 1 calc R
B7 B 0.67633(17) 1.0279(6) 0.7714(5) 0.0249(17) Uani 1 1 d .
H7 H 0.6723 1.0618 0.8373 0.030 Uiso 1 1 calc R
B8 B 0.64232(16) 1.0375(6) 0.6934(4) 0.0197(16) Uani 1 1 d .
H8A H 0.6159 1.0798 0.7089 0.024 Uiso 1 1 calc R
B9 B 0.68117(16) 1.1324(6) 0.6839(4) 0.0239(17) Uani 1 1 d .
H9 H 0.6806 1.2392 0.6906 0.029 Uiso 1 1 calc R

loop_
_atom_site_aniso_label
_atom_site_aniso_U_11
_atom_site_aniso_U_22
_atom_site_aniso_U_33
_atom_site_aniso_U_23
_atom_site_aniso_U_13
_atom_site_aniso_U_12
Ir1 0.01314(11) 0.01199(12) 0.01237(13) -0.00037(11) -0.00024(8) 0.00020(10)
F2 0.044(2) 0.041(2) 0.024(2) 0.0017(18) -0.0152(17) 0.0064(17)
F3 0.0296(17) 0.0140(18) 0.043(2) 0.0004(18) -0.0001(16) 0.0016(15)
F4 0.0152(18) 0.022(2) 0.113(4) -0.001(2) 0.0005(19) -0.0049(14)
F5 0.048(2) 0.038(2) 0.017(2) -0.0015(17) 0.0126(16) 0.0107(17)
N1 0.014(2) 0.019(3) 0.014(3) 0.001(2) 0.001(2) -0.0002(19)
N2 0.014(2) 0.012(3) 0.017(3) 0.000(2) -0.0006(19) 0.0000(18)
N3 0.014(2) 0.018(2) 0.012(3) 0.000(2) -0.0011(18) -0.003(2)
C1 0.021(3) 0.021(4) 0.022(4) -0.001(3) -0.002(3) 0.001(3)
C2 0.025(3) 0.027(4) 0.037(5) 0.001(3) -0.002(3) 0.010(3)
C3 0.026(3) 0.052(5) 0.037(5) -0.006(4) 0.001(3) 0.020(3)
C4 0.032(4) 0.038(4) 0.023(4) -0.002(3) 0.010(3) 0.012(3)
C5 0.020(3) 0.016(3) 0.029(4) 0.002(3) 0.004(3) -0.005(2)
C8 0.049(4) 0.024(4) 0.011(4) -0.005(3) -0.001(3) -0.010(3)
C9 0.026(3) 0.020(4) 0.021(4) 0.007(3) -0.010(3) -0.002(3)
C10 0.023(3) 0.019(3) 0.020(4) 0.001(3) -0.006(2) -0.001(3)
C11 0.021(3) 0.012(3) 0.019(3) -0.001(3) 0.002(2) -0.006(2)
C12 0.015(3) 0.021(4) 0.031(4) 0.003(3) 0.007(3) -0.004(2)
C13 0.024(3) 0.011(3) 0.048(5) -0.001(3) 0.007(3) 0.004(3)
C14 0.018(3) 0.021(4) 0.054(5) -0.007(3) 0.005(3) 0.010(3)
C15 0.018(3) 0.027(4) 0.045(5) -0.001(4) 0.002(3) -0.001(3)
C16 0.018(3) 0.020(3) 0.024(4) -0.003(3) 0.000(2) 0.003(3)
C17 0.015(3) 0.014(3) 0.025(4) -0.003(3) -0.003(2) 0.000(2)
C18 0.009(3) 0.031(4) 0.052(5) -0.002(3) 0.002(3) 0.001(3)
C19 0.021(3) 0.013(3) 0.042(4) 0.000(3) -0.005(3) -0.009(2)
C20 0.022(3) 0.013(3) 0.018(4) -0.003(3) -0.003(2) 0.006(2)
C21 0.016(3) 0.013(3) 0.014(3) 0.003(3) 0.001(2) 0.000(2)
C22 0.020(3) 0.019(3) 0.010(3) 0.006(3) -0.001(2) -0.001(2)
C23 0.015(3) 0.012(3) 0.015(3) 0.002(3) 0.000(2) 0.001(2)
C24 0.021(3) 0.019(4) 0.023(4) 0.006(3) 0.000(3) -0.004(2)
C25 0.046(4) 0.035(4) 0.014(4) 0.001(3) 0.001(3) -0.017(3)
C26 0.041(4) 0.030(4) 0.023(4) -0.004(3) -0.004(3) -0.023(3)
C27 0.029(3) 0.016(4) 0.014(3) 0.001(3) 0.001(3) -0.004(2)
C28 0.022(3) 0.016(3) 0.021(4) 0.002(3) -0.007(3) -0.007(2)
C29 0.018(3) 0.032(4) 0.025(4) 0.013(3) -0.005(3) -0.001(3)
C30 0.041(4) 0.039(5) 0.046(5) 0.007(4) -0.017(3) -0.007(3)
C31 0.022(3) 0.019(3) 0.009(3) 0.002(3) 0.002(2) -0.003(2)
C32 0.030(3) 0.017(4) 0.017(4) -0.003(3) 0.005(3) 0.001(3)
B1 0.015(3) 0.023(4) 0.019(4) -0.003(3) -0.006(3) -0.005(3)
B2 0.030(4) 0.027(5) 0.024(5) 0.002(4) 0.013(3) 0.000(3)
B3 0.020(4) 0.027(5) 0.047(6) -0.001(4) 0.000(4) -0.008(3)
B4 0.027(4) 0.019(4) 0.027(5) 0.001(3) -0.002(3) 0.002(3)
B5 0.026(4) 0.027(5) 0.044(6) 0.008(4) 0.011(4) -0.009(3)
B6 0.024(4) 0.028(5) 0.044(6) 0.012(4) -0.009(4) -0.014(3)
B7 0.031(4) 0.015(4) 0.028(5) -0.007(3) -0.004(3) -0.009(3)
B8 0.027(4) 0.013(4) 0.019(4) -0.004(3) 0.002(3) 0.000(3)
B9 0.029(4) 0.015(4) 0.028(5) 0.004(3) 0.006(3) -0.007(3)

loop_
_atom_type_symbol
_atom_type_description
_atom_type_scat_dispersion_real
_atom_type_scat_dispersion_imag
_atom_type_scat_source
C C 0.0033 0.0016 'International Tables Vol C Tables 4.2.6.8 and 6.1.1.4'
H H 0.0000 0.0000 'International Tables Vol C Tables 4.2.6.8 and 6.1.1.4'
B B 0.0013 0.0007 'International Tables Vol C Tables 4.2.6.8 and 6.1.1.4'
F F 0.0171 0.0103 'International Tables Vol C Tables 4.2.6.8 and 6.1.1.4'
Ir Ir -1.4442 7.9887 'International Tables Vol C Tables 4.2.6.8 and 6.1.1.4'
N N 0.0061 0.0033 'International Tables Vol C Tables 4.2.6.8 and 6.1.1.4'

loop_
_geom_angle_atom_site_label_1
_geom_angle_atom_site_label_2
_geom_angle_atom_site_label_3
_geom_angle
N1 Ir1 H1A 97.0(15)
N1 Ir1 N2 172.45(16)
N1 Ir1 N3 95.28(16)
N1 Ir1 B1 81.58(19)
N2 Ir1 H1A 89.0(14)
N2 Ir1 N3 89.25(16)
N2 Ir1 B1 105.34(19)
N3 Ir1 H1A 90.6(15)
N3 Ir1 B1 77.63(19)
C11 Ir1 H1A 87.3(16)
C11 Ir1 N1 80.30(19)
C11 Ir1 N2 95.44(19)
C11 Ir1 N3 174.82(17)
C11 Ir1 C22 87.2(2)
C11 Ir1 B1 98.9(2)
C22 Ir1 H1A 168.0(14)
C22 Ir1 N1 92.54(19)
C22 Ir1 N2 80.98(18)
C22 Ir1 N3 95.69(19)
C22 Ir1 B1 170.6(2)
B1 Ir1 H1A 21.2(14)
C1 N1 Ir1 123.8(4)
C1 N1 C5 119.1(5)
C5 N1 Ir1 117.0(3)
C12 N2 Ir1 125.3(3)
C12 N2 C16 119.1(4)
C16 N2 Ir1 115.7(3)
C23 N3 Ir1 119.6(3)
C23 N3 C27 118.4(5)
C27 N3 Ir1 122.0(4)
N1 C1 H1 118.9
N1 C1 C2 122.2(6)
C2 C1 H1 118.9
C1 C2 H2 120.5
C1 C2 C3 118.9(6)
C3 C2 H2 120.5
C2 C3 H3 120.2
C2 C3 C4 119.5(6)
C4 C3 H3 120.2
C3 C4 H4 120.0
C3 C4 C5 120.0(6)
C5 C4 H4 120.0
N1 C5 C4 120.2(5)
N1 C5 C31 112.6(5)
C4 C5 C31 127.2(6)
C9 C8 H8 129(3)
C9 C8 C32 115.9(6)
C32 C8 H8 115(3)
C8 C9 F2 116.7(5)
C10 C9 F2 118.7(5)
C10 C9 C8 124.7(5)
C9 C10 H10 120.4
C9 C10 C11 119.2(5)
C11 C10 H10 120.4
C10 C11 Ir1 127.3(4)
C10 C11 C31 118.8(5)
C31 C11 Ir1 114.0(4)
N2 C12 H12 118.3
N2 C12 C13 123.5(5)
C13 C12 H12 118.3
C12 C13 H13 120.6
C12 C13 C14 118.8(5)
C14 C13 H13 120.6
C13 C14 H14 120.6
C15 C14 C13 118.8(5)
C15 C14 H14 120.6
C14 C15 H15 119.5
C14 C15 C16 120.9(5)
C16 C15 H15 119.5
N2 C16 C15 118.9(5)
N2 C16 C17 113.9(4)
C15 C16 C17 127.2(5)
C18 C17 C16 125.9(5)
C18 C17 C22 117.9(5)
C22 C17 C16 116.2(5)
F4 C18 C17 120.0(5)
F4 C18 C19 116.1(5)
C19 C18 C17 123.9(5)
C18 C19 H19 122.2
C20 C19 C18 115.6(5)
C20 C19 H19 122.2
C19 C20 F3 116.9(5)
C19 C20 C21 124.8(5)
C21 C20 F3 118.3(4)
C20 C21 H21 120.5
C20 C21 C22 119.0(5)
C22 C21 H21 120.5
C17 C22 Ir1 113.1(4)
C21 C22 Ir1 128.0(4)
C21 C22 C17 118.8(5)
N3 C23 H23 117.8
N3 C23 C24 124.4(5)
C24 C23 H23 117.8
C23 C24 H24 121.1
C23 C24 C25 117.8(5)
C25 C24 H24 121.1
C24 C25 H25 121.0
C26 C25 C24 118.0(6)
C26 C25 H25 121.0
C25 C26 H26 119.2
C27 C26 C25 121.6(5)
C27 C26 H26 119.2
N3 C27 C26 119.6(5)
N3 C27 C28 116.7(5)
C26 C27 C28 123.7(5)
C27 C28 C29 117.5(4)
C27 C28 B1 121.2(4)
C27 C28 B7 114.6(5)
C27 C28 B8 118.9(5)
C29 C28 B1 113.0(5)
C29 C28 B7 61.5(3)
C29 C28 B8 110.7(4)
B1 C28 B7 114.7(5)
B1 C28 B8 64.2(4)
B8 C28 B7 60.7(3)
C28 C29 B3 111.2(5)
C28 C29 B6 112.1(4)
C28 C29 B7 64.5(3)
C30 C29 C28 119.9(5)
C30 C29 B3 116.5(5)
C30 C29 B6 119.6(5)
C30 C29 B7 116.3(5)
B3 C29 B6 65.5(4)
B3 C29 B7 118.2(5)
B6 C29 B7 62.0(4)
C29 C30 H30A 109.5
C29 C30 H30B 109.5
C29 C30 H30C 109.5
H30A C30 H30B 109.5
H30A C30 H30C 109.5
H30B C30 H30C 109.5
C11 C31 C5 116.1(5)
C32 C31 C5 125.8(5)
C32 C31 C11 118.1(5)
F5 C32 C8 116.4(5)
F5 C32 C31 120.1(5)
C8 C32 C31 123.4(5)
Ir1 B1 H1A 44(3)
C28 B1 Ir1 100.8(4)
C28 B1 H1A 128(3)
C28 B1 B2 109.6(4)
C28 B1 B4 107.5(5)
C28 B1 B8 61.5(4)
B2 B1 Ir1 123.2(4)
B2 B1 H1A 122(3)
B4 B1 Ir1 147.5(4)
B4 B1 H1A 104(3)
B4 B1 B2 61.1(4)
B4 B1 B8 60.2(4)
B8 B1 Ir1 124.7(4)
B8 B1 H1A 104(3)
B8 B1 B2 111.9(5)
B1 B2 H2A 135(2)
B1 B2 H2B 86(2)
B1 B2 B3 100.1(5)
B1 B2 B4 58.0(4)
B1 B2 B5 103.8(5)
H2A B2 H2B 107(3)
B3 B2 H2A 120(2)
B3 B2 H2B 45(2)
B4 B2 H2A 122(2)
B4 B2 H2B 131(2)
B4 B2 B3 104.9(5)
B4 B2 B5 60.5(4)
B5 B2 H2A 114(2)
B5 B2 H2B 104(2)
B5 B2 B3 58.7(4)
C29 B3 B2 105.8(5)
C29 B3 H2B 96(2)
C29 B3 H3A 124(2)
C29 B3 B5 102.8(5)
C29 B3 B6 58.5(4)
B2 B3 H2B 37(2)
B2 B3 H3A 125(2)
H2B B3 H3A 109(3)
B5 B3 B2 58.6(4)
B5 B3 H2B 96(2)
B5 B3 H3A 123(2)
B6 B3 B2 105.9(5)
B6 B3 H2B 131.2(19)
B6 B3 H3A 119(2)
B6 B3 B5 57.7(4)
B1 B4 B2 60.9(4)
B1 B4 H4A 122.4
B1 B4 B5 106.1(5)
B1 B4 B8 61.2(4)
B1 B4 B9 108.1(5)
B2 B4 H4A 118.6
B2 B4 B5 60.6(4)
B5 B4 H4A 123.2
B8 B4 B2 112.6(5)
B8 B4 H4A 119.9
B8 B4 B5 108.0(5)
B8 B4 B9 60.3(4)
B9 B4 B2 111.1(5)
B9 B4 H4A 121.1
B9 B4 B5 59.7(4)
B2 B5 B3 62.7(4)
B2 B5 H5 119.3
B3 B5 H5 121.0
B4 B5 B2 58.9(4)
B4 B5 B3 106.7(5)
B4 B5 H5 124.1
B6 B5 B2 111.8(5)
B6 B5 B3 60.9(4)
B6 B5 B4 106.2(5)
B6 B5 H5 121.0
B6 B5 B9 59.6(4)
B9 B5 B2 109.1(5)
B9 B5 B3 108.3(5)
B9 B5 B4 59.0(4)
B9 B5 H5 121.9
C29 B6 B3 56.0(4)
C29 B6 B5 103.8(5)
C29 B6 H6 126.1
C29 B6 B7 60.0(4)
C29 B6 B9 105.3(4)
B3 B6 H6 121.4
B5 B6 B3 61.5(4)
B5 B6 H6 121.3
B5 B6 B7 110.2(5)
B5 B6 B9 61.3(4)
B7 B6 B3 108.5(5)
B7 B6 H6 120.1
B9 B6 B3 110.1(5)
B9 B6 H6 121.0
B9 B6 B7 60.8(4)
C28 B7 H7 127.3
C28 B7 B9 102.0(5)
C29 B7 C28 53.9(3)
C29 B7 B6 58.0(4)
C29 B7 H7 126.2
C29 B7 B8 102.7(5)
C29 B7 B9 102.8(5)
B6 B7 C28 100.7(5)
B6 B7 H7 123.3
B6 B7 B8 107.1(5)
B6 B7 B9 59.4(4)
B8 B7 C28 58.4(3)
B8 B7 H7 122.2
B8 B7 B9 59.9(4)
B9 B7 H7 123.9
C28 B8 B1 54.3(3)
C28 B8 B4 100.7(4)
C28 B8 B7 60.9(3)
C28 B8 H8A 126.7
C28 B8 B9 104.2(4)
B1 B8 H8A 124.2
B1 B8 B9 106.1(5)
B4 B8 B1 58.6(4)
B4 B8 B7 108.6(5)
B4 B8 H8A 123.4
B4 B8 B9 60.3(4)
B7 B8 B1 106.6(4)
B7 B8 H8A 120.1
B7 B8 B9 60.4(4)
B9 B8 H8A 122.3
B4 B9 B5 61.2(4)
B4 B9 B7 107.3(5)
B4 B9 H9 121.7
B5 B9 H9 121.3
B6 B9 B4 107.6(5)
B6 B9 B5 59.1(4)
B6 B9 B7 59.8(4)
B6 B9 B8 107.3(5)
B6 B9 H9 122.4
B7 B9 B5 107.7(5)
B7 B9 H9 122.1
B8 B9 B4 59.4(4)
B8 B9 B5 108.4(5)
B8 B9 B7 59.8(3)
B8 B9 H9 122.0

loop_
_geom_bond_atom_site_label_1
_geom_bond_atom_site_label_2
_geom_bond_distance
Ir1 H1A 1.93(5)
Ir1 N1 2.044(4)
Ir1 N2 2.050(4)
Ir1 N3 2.177(4)
Ir1 C11 2.010(6)
Ir1 C22 2.020(5)
Ir1 B1 2.528(6)
F2 C9 1.378(6)
F3 C20 1.373(6)
F4 C18 1.367(6)
F5 C32 1.359(6)
N1 C1 1.354(6)
N1 C5 1.364(7)
N2 C12 1.344(6)
N2 C16 1.366(6)
N3 C23 1.333(6)
N3 C27 1.367(6)
C1 H1 0.9500
C1 C2 1.370(7)
C2 H2 0.9500
C2 C3 1.375(8)
C3 H3 0.9500
C3 C4 1.379(8)
C4 H4 0.9500
C4 C5 1.382(7)
C5 C31 1.465(7)
C8 H8 0.89(5)
C8 C9 1.375(8)
C8 C32 1.384(8)
C9 C10 1.357(8)
C10 H10 0.9500
C10 C11 1.408(7)
C11 C31 1.419(7)
C12 H12 0.9500
C12 C13 1.367(7)
C13 H13 0.9500
C13 C14 1.380(7)
C14 H14 0.9500
C14 C15 1.373(7)
C15 H15 0.9500
C15 C16 1.409(7)
C16 C17 1.460(7)
C17 C18 1.392(7)
C17 C22 1.423(7)
C18 C19 1.372(7)
C19 H19 0.9500
C19 C20 1.366(7)
C20 C21 1.371(7)
C21 H21 0.9500
C21 C22 1.387(7)
C23 H23 0.9500
C23 C24 1.365(7)
C24 H24 0.9500
C24 C25 1.397(7)
C25 H25 0.9500
C25 C26 1.379(8)
C26 H26 0.9500
C26 C27 1.374(8)
C27 C28 1.500(7)
C28 C29 1.591(7)
C28 B1 1.599(8)
C28 B7 1.777(8)
C28 B8 1.732(8)
C29 C30 1.541(7)
C29 B3 1.648(10)
C29 B6 1.696(9)
C29 B7 1.730(9)
C30 H30A 0.9800
C30 H30B 0.9800
C30 H30C 0.9800
C31 C32 1.394(7)
B1 H1A 1.01(5)
B1 B2 1.783(9)
B1 B4 1.729(9)
B1 B8 1.774(9)
B2 H2A 1.10(5)
B2 H2B 1.15(5)
B2 B3 1.890(10)
B2 B4 1.786(10)
B2 B5 1.816(10)
B3 H2B 1.36(4)
B3 H3A 1.181(19)
B3 B5 1.819(10)
B3 B6 1.808(11)
B4 H4A 1.1200
B4 B5 1.815(9)
B4 B8 1.757(10)
B4 B9 1.775(9)
B5 H5 1.1200
B5 B6 1.750(10)
B5 B9 1.787(10)
B6 H6 1.1200
B6 B7 1.765(10)
B6 B9 1.758(9)
B7 H7 1.1200
B7 B8 1.772(9)
B7 B9 1.783(10)
B8 H8A 1.1200
B8 B9 1.774(8)
B9 H9 1.1200

loop_
_geom_torsion_atom_site_label_1
_geom_torsion_atom_site_label_2
_geom_torsion_atom_site_label_3
_geom_torsion_atom_site_label_4
_geom_torsion
Ir1 N1 C1 C2 178.2(4)
Ir1 N1 C5 C4 -179.8(4)
Ir1 N1 C5 C31 -1.0(6)
Ir1 N2 C12 C13 177.6(4)
Ir1 N2 C16 C15 -176.8(4)
Ir1 N2 C16 C17 2.8(6)
Ir1 N3 C23 C24 179.9(4)
Ir1 N3 C27 C26 176.5(4)
Ir1 N3 C27 C28 -3.8(6)
Ir1 C11 C31 C5 0.1(6)
Ir1 C11 C31 C32 179.5(4)
Ir1 B1 B2 B3 -116.5(4)
Ir1 B1 B2 B4 142.2(5)
Ir1 B1 B2 B5 -176.5(4)
Ir1 B1 B4 B2 -107.3(9)
Ir1 B1 B4 B5 -149.1(7)
Ir1 B1 B4 B8 108.9(8)
Ir1 B1 B4 B9 148.1(7)
Ir1 B1 B8 C28 83.3(5)
Ir1 B1 B8 B4 -141.8(5)
Ir1 B1 B8 B7 116.2(5)
Ir1 B1 B8 B9 179.4(4)
F2 C9 C10 C11 179.9(4)
F3 C20 C21 C22 179.7(5)
F4 C18 C19 C20 -178.7(5)
N1 C1 C2 C3 1.0(9)
N1 C5 C31 C11 0.6(7)
N1 C5 C31 C32 -178.7(5)
N2 C12 C13 C14 -0.5(10)
N2 C16 C17 C18 177.7(6)
N2 C16 C17 C22 -0.4(8)
N3 C23 C24 C25 3.2(8)
N3 C27 C28 C29 -132.5(5)
N3 C27 C28 B1 13.7(8)
N3 C27 C28 B7 158.2(4)
N3 C27 C28 B8 89.4(6)
C1 N1 C5 C4 -2.4(8)
C1 N1 C5 C31 176.4(4)
C1 C2 C3 C4 -1.8(10)
C2 C3 C4 C5 0.5(10)
C3 C4 C5 N1 1.6(9)
C3 C4 C5 C31 -176.9(6)
C4 C5 C31 C11 179.2(5)
C4 C5 C31 C32 -0.1(9)
C5 N1 C1 C2 1.1(8)
C5 C31 C32 F5 1.0(8)
C5 C31 C32 C8 178.4(5)
C8 C9 C10 C11 -0.4(9)
C9 C8 C32 F5 178.5(5)
C9 C8 C32 C31 1.0(9)
C9 C10 C11 Ir1 -178.8(4)
C9 C10 C11 C31 0.5(8)
C10 C11 C31 C5 -179.3(5)
C10 C11 C31 C32 0.1(8)
C11 C31 C32 F5 -178.3(5)
C11 C31 C32 C8 -0.9(8)
C12 N2 C16 C15 1.5(8)
C12 N2 C16 C17 -178.9(5)
C12 C13 C14 C15 0.5(10)
C13 C14 C15 C16 0.5(10)
C14 C15 C16 N2 -1.6(9)
C14 C15 C16 C17 178.9(6)
C15 C16 C17 C18 -2.7(10)
C15 C16 C17 C22 179.1(6)
C16 N2 C12 C13 -0.5(9)
C16 C17 C18 F4 -0.4(10)
C16 C17 C18 C19 -179.9(6)
C16 C17 C22 Ir1 -2.1(7)
C16 C17 C22 C21 179.6(5)
C17 C18 C19 C20 0.9(10)
C18 C17 C22 Ir1 179.6(5)
C18 C17 C22 C21 1.3(8)
C18 C19 C20 F3 179.9(5)
C18 C19 C20 C21 0.5(9)
C19 C20 C21 C22 -0.9(9)
C20 C21 C22 Ir1 -178.1(4)
C20 C21 C22 C17 0.0(8)
C22 C17 C18 F4 177.8(5)
C22 C17 C18 C19 -1.7(10)
C23 N3 C27 C26 -2.8(8)
C23 N3 C27 C28 176.8(4)
C23 C24 C25 C26 -2.1(8)
C24 C25 C26 C27 -1.3(9)
C25 C26 C27 N3 3.8(9)
C25 C26 C27 C28 -175.8(6)
C26 C27 C28 C29 47.1(8)
C26 C27 C28 B1 -166.7(6)
C26 C27 C28 B7 -22.2(8)
C26 C27 C28 B8 -90.9(7)
C27 N3 C23 C24 -0.7(8)
C27 C28 C29 C30 2.5(8)
C27 C28 C29 B3 143.3(5)
C27 C28 C29 B6 -145.6(5)
C27 C28 C29 B7 -104.5(6)
C27 C28 B1 Ir1 -14.2(6)
C27 C28 B1 B2 -145.5(5)
C27 C28 B1 B4 149.7(5)
C27 C28 B1 B8 109.6(6)
C27 C28 B7 C29 109.3(5)
C27 C28 B7 B6 145.8(5)
C27 C28 B7 B8 -110.6(5)
C27 C28 B7 B9 -153.5(4)
C27 C28 B8 B1 -113.0(5)
C27 C28 B8 B4 -151.0(5)
C27 C28 B8 B7 103.6(5)
C27 C28 B8 B9 147.2(5)
C28 C29 B3 B2 6.2(6)
C28 C29 B3 B5 66.8(6)
C28 C29 B3 B6 105.4(5)
C28 C29 B6 B3 -104.1(5)
C28 C29 B6 B5 -63.4(6)
C28 C29 B6 B7 42.1(5)
C28 C29 B6 B9 0.1(7)
C28 C29 B7 B6 -136.5(5)
C28 C29 B7 B8 -34.1(4)
C28 C29 B7 B9 -95.6(4)
C28 B1 B2 B3 1.6(6)
C28 B1 B2 B4 -99.7(5)
C28 B1 B2 B5 -58.4(6)
C28 B1 B4 B2 103.1(5)
C28 B1 B4 B5 61.2(6)
C28 B1 B4 B8 -40.8(4)
C28 B1 B4 B9 -1.5(6)
C28 B1 B8 B4 134.9(5)
C28 B1 B8 B7 32.9(4)
C28 B1 B8 B9 96.1(5)
C28 B7 B8 B1 -30.3(4)
C28 B7 B8 B4 -92.1(5)
C28 B7 B8 B9 -129.7(5)
C28 B7 B9 B4 5.2(5)
C28 B7 B9 B5 -59.4(5)
C28 B7 B9 B6 -95.4(5)
C28 B7 B9 B8 42.1(4)
C28 B8 B9 B4 94.3(5)
C28 B8 B9 B5 56.2(6)
C28 B8 B9 B6 -6.2(6)
C28 B8 B9 B7 -43.9(4)
C29 C28 B1 Ir1 133.4(4)
C29 C28 B1 B2 2.1(7)
C29 C28 B1 B4 -62.7(6)
C29 C28 B1 B8 -102.8(5)
C29 C28 B7 B6 36.5(4)
C29 C28 B7 B8 140.1(5)
C29 C28 B7 B9 97.2(5)
C29 C28 B8 B1 106.3(5)
C29 C28 B8 B4 68.3(5)
C29 C28 B8 B7 -37.1(5)
C29 C28 B8 B9 6.5(6)
C29 B3 B5 B2 -100.9(5)
C29 B3 B5 B4 -60.5(6)
C29 B3 B5 B6 39.1(4)
C29 B3 B5 B9 1.7(6)
C29 B3 B6 B5 -133.9(5)
C29 B3 B6 B7 -30.5(5)
C29 B3 B6 B9 -95.3(5)
C29 B6 B7 C28 -34.5(4)
C29 B6 B7 B8 -94.5(5)
C29 B6 B7 B9 -132.2(5)
C29 B6 B9 B4 -58.6(6)
C29 B6 B9 B5 -97.6(5)
C29 B6 B9 B7 41.6(5)
C29 B6 B9 B8 4.0(7)
C29 B7 B8 C28 32.1(4)
C29 B7 B8 B1 1.8(6)
C29 B7 B8 B4 -59.9(5)
C29 B7 B8 B9 -97.6(5)
C29 B7 B9 B4 60.5(5)
C29 B7 B9 B5 -4.0(5)
C29 B7 B9 B6 -40.1(4)
C29 B7 B9 B8 97.4(4)
C30 C29 B3 B2 148.5(5)
C30 C29 B3 B5 -150.9(5)
C30 C29 B3 B6 -112.3(5)
C30 C29 B6 B3 107.7(6)
C30 C29 B6 B5 148.4(6)
C30 C29 B6 B7 -106.0(6)
C30 C29 B6 B9 -148.1(6)
C30 C29 B7 C28 -112.4(5)
C30 C29 B7 B6 111.2(5)
C30 C29 B7 B8 -146.5(5)
C30 C29 B7 B9 152.0(5)
C32 C8 C9 F2 179.4(5)
C32 C8 C9 C10 -0.3(9)
B1 C28 C29 C30 -146.4(6)
B1 C28 C29 B3 -5.6(7)
B1 C28 C29 B6 65.6(7)
B1 C28 C29 B7 106.6(5)
B1 C28 B7 C29 -103.9(5)
B1 C28 B7 B6 -67.4(6)
B1 C28 B7 B8 36.2(5)
B1 C28 B7 B9 -6.7(6)
B1 C28 B8 B4 -38.0(4)
B1 C28 B8 B7 -143.4(5)
B1 C28 B8 B9 -99.8(5)
B1 B2 B3 C29 -4.6(6)
B1 B2 B3 B5 -100.1(5)
B1 B2 B3 B6 -65.7(6)
B1 B2 B4 B5 132.6(5)
B1 B2 B4 B8 34.0(5)
B1 B2 B4 B9 99.5(5)
B1 B2 B5 B3 93.5(5)
B1 B2 B5 B4 -40.0(4)
B1 B2 B5 B6 56.3(6)
B1 B2 B5 B9 -7.7(6)
B1 B4 B5 B2 42.0(5)
B1 B4 B5 B3 -0.2(7)
B1 B4 B5 B6 -64.0(6)
B1 B4 B5 B9 -101.9(5)
B1 B4 B8 C28 35.8(4)
B1 B4 B8 B7 98.5(5)
B1 B4 B8 B9 136.2(5)
B1 B4 B9 B5 98.4(5)
B1 B4 B9 B6 60.4(6)
B1 B4 B9 B7 -2.6(6)
B1 B4 B9 B8 -39.7(4)
B1 B8 B9 B4 38.0(4)
B1 B8 B9 B5 -0.1(6)
B1 B8 B9 B6 -62.6(6)
B1 B8 B9 B7 -100.3(5)
B2 B1 B4 B5 -41.9(5)
B2 B1 B4 B8 -143.9(5)
B2 B1 B4 B9 -104.6(5)
B2 B1 B8 C28 -101.1(5)
B2 B1 B8 B4 33.8(5)
B2 B1 B8 B7 -68.2(6)
B2 B1 B8 B9 -5.0(6)
B2 B3 B5 B4 40.4(5)
B2 B3 B5 B6 140.0(5)
B2 B3 B5 B9 102.6(5)
B2 B3 B6 C29 99.1(5)
B2 B3 B6 B5 -34.8(4)
B2 B3 B6 B7 68.6(6)
B2 B3 B6 B9 3.8(7)
B2 B4 B5 B3 -42.3(5)
B2 B4 B5 B6 -106.0(5)
B2 B4 B5 B9 -143.9(5)
B2 B4 B8 C28 1.9(6)
B2 B4 B8 B1 -33.9(4)
B2 B4 B8 B7 64.6(6)
B2 B4 B8 B9 102.2(5)
B2 B4 B9 B5 33.4(5)
B2 B4 B9 B6 -4.6(7)
B2 B4 B9 B7 -67.7(6)
B2 B4 B9 B8 -104.7(5)
B2 B5 B6 C29 0.0(6)
B2 B5 B6 B3 38.0(5)
B2 B5 B6 B7 -62.7(6)
B2 B5 B6 B9 -100.1(5)
B2 B5 B9 B4 -32.3(5)
B2 B5 B9 B6 104.6(5)
B2 B5 B9 B7 68.2(6)
B2 B5 B9 B8 5.0(6)
B3 C29 B6 B5 40.7(5)
B3 C29 B6 B7 146.2(5)
B3 C29 B6 B9 104.2(6)
B3 C29 B7 C28 101.5(5)
B3 C29 B7 B6 -35.0(5)
B3 C29 B7 B8 67.4(6)
B3 C29 B7 B9 5.8(6)
B3 B2 B4 B1 -92.7(5)
B3 B2 B4 B5 39.9(5)
B3 B2 B4 B8 -58.7(6)
B3 B2 B4 B9 6.8(6)
B3 B2 B5 B4 -133.5(5)
B3 B2 B5 B6 -37.2(5)
B3 B2 B5 B9 -101.2(6)
B3 B5 B6 C29 -38.0(4)
B3 B5 B6 B7 -100.6(5)
B3 B5 B6 B9 -138.0(5)
B3 B5 B9 B4 -98.9(5)
B3 B5 B9 B6 38.0(4)
B3 B5 B9 B7 1.6(6)
B3 B5 B9 B8 -61.6(6)
B3 B6 B7 C28 -5.5(6)
B3 B6 B7 C29 29.1(4)
B3 B6 B7 B8 -65.5(6)
B3 B6 B7 B9 -103.2(5)
B3 B6 B9 B4 0.3(7)
B3 B6 B9 B5 -38.7(5)
B3 B6 B9 B7 100.5(5)
B3 B6 B9 B8 62.8(6)
B4 B1 B2 B3 101.3(5)
B4 B1 B2 B5 41.3(4)
B4 B1 B8 C28 -134.9(5)
B4 B1 B8 B7 -102.0(5)
B4 B1 B8 B9 -38.8(4)
B4 B2 B3 C29 54.7(6)
B4 B2 B3 B5 -40.8(5)
B4 B2 B3 B6 -6.4(6)
B4 B2 B5 B3 133.5(5)
B4 B2 B5 B6 96.3(6)
B4 B2 B5 B9 32.3(5)
B4 B5 B6 C29 62.4(6)
B4 B5 B6 B3 100.4(5)
B4 B5 B6 B7 -0.2(7)
B4 B5 B6 B9 -37.6(4)
B4 B5 B9 B6 136.8(5)
B4 B5 B9 B7 100.5(5)
B4 B5 B9 B8 37.3(4)
B4 B8 B9 B5 -38.1(5)
B4 B8 B9 B6 -100.6(5)
B4 B8 B9 B7 -138.3(5)
B5 B2 B3 C29 95.5(5)
B5 B2 B3 B6 34.4(5)
B5 B2 B4 B1 -132.6(5)
B5 B2 B4 B8 -98.6(5)
B5 B2 B4 B9 -33.0(5)
B5 B3 B6 C29 133.9(5)
B5 B3 B6 B7 103.4(5)
B5 B3 B6 B9 38.6(4)
B5 B4 B8 C28 -63.0(5)
B5 B4 B8 B1 -98.8(5)
B5 B4 B8 B7 -0.3(6)
B5 B4 B8 B9 37.3(4)
B5 B4 B9 B6 -38.0(5)
B5 B4 B9 B7 -101.0(5)
B5 B4 B9 B8 -138.1(5)
B5 B6 B7 C28 60.1(6)
B5 B6 B7 C29 94.6(5)
B5 B6 B7 B8 0.1(6)
B5 B6 B7 B9 -37.6(5)
B5 B6 B9 B4 39.0(5)
B5 B6 B9 B7 139.2(5)
B5 B6 B9 B8 101.5(5)
B6 C29 B3 B2 -99.2(5)
B6 C29 B3 B5 -38.6(4)
B6 C29 B7 C28 136.5(5)
B6 C29 B7 B8 102.4(5)
B6 C29 B7 B9 40.8(4)
B6 B3 B5 B2 -140.0(5)
B6 B3 B5 B4 -99.6(5)
B6 B3 B5 B9 -37.4(4)
B6 B5 B9 B4 -136.8(5)
B6 B5 B9 B7 -36.4(4)
B6 B5 B9 B8 -99.6(5)
B6 B7 B8 C28 92.2(5)
B6 B7 B8 B1 61.9(6)
B6 B7 B8 B4 0.1(6)
B6 B7 B8 B9 -37.5(4)
B6 B7 B9 B4 100.6(5)
B6 B7 B9 B5 36.1(4)
B6 B7 B9 B8 137.5(5)
B7 C28 C29 C30 107.0(6)
B7 C28 C29 B3 -112.2(5)
B7 C28 C29 B6 -41.0(5)
B7 C28 B1 Ir1 -158.6(4)
B7 C28 B1 B2 70.1(6)
B7 C28 B1 B4 5.3(6)
B7 C28 B1 B8 -34.8(4)
B7 C28 B8 B1 143.4(5)
B7 C28 B8 B4 105.5(5)
B7 C28 B8 B9 43.6(4)
B7 C29 B3 B2 -65.4(6)
B7 C29 B3 B5 -4.8(6)
B7 C29 B3 B6 33.8(5)
B7 C29 B6 B3 -146.2(5)
B7 C29 B6 B5 -105.6(5)
B7 C29 B6 B9 -42.1(5)
B7 B6 B9 B4 -100.2(5)
B7 B6 B9 B5 -139.2(5)
B7 B6 B9 B8 -37.7(5)
B7 B8 B9 B4 138.3(5)
B7 B8 B9 B5 100.2(5)
B7 B8 B9 B6 37.7(5)
B8 C28 C29 C30 143.8(6)
B8 C28 C29 B3 -75.4(6)
B8 C28 C29 B6 -4.3(7)
B8 C28 C29 B7 36.8(5)
B8 C28 B1 Ir1 -123.8(4)
B8 C28 B1 B2 105.0(5)
B8 C28 B1 B4 40.2(4)
B8 C28 B7 C29 -140.1(5)
B8 C28 B7 B6 -103.6(5)
B8 C28 B7 B9 -42.9(4)
B8 B1 B2 B3 67.9(6)
B8 B1 B2 B4 -33.5(5)
B8 B1 B2 B5 7.8(6)
B8 B1 B4 B2 143.9(5)
B8 B1 B4 B5 102.0(5)
B8 B1 B4 B9 39.3(4)
B8 B4 B5 B2 106.3(5)
B8 B4 B5 B3 64.1(6)
B8 B4 B5 B6 0.3(6)
B8 B4 B5 B9 -37.6(4)
B8 B4 B9 B5 138.1(5)
B8 B4 B9 B6 100.1(5)
B8 B4 B9 B7 37.0(4)
B8 B7 B9 B4 -36.9(4)
B8 B7 B9 B5 -101.4(5)
B8 B7 B9 B6 -137.5(5)
B9 B4 B5 B2 143.9(5)
B9 B4 B5 B3 101.7(6)
B9 B4 B5 B6 37.9(5)
B9 B4 B8 C28 -100.3(4)
B9 B4 B8 B1 -136.2(5)
B9 B4 B8 B7 -37.6(4)
B9 B5 B6 C29 100.1(5)
B9 B5 B6 B3 138.0(5)
B9 B5 B6 B7 37.4(5)
B9 B6 B7 C28 97.7(5)
B9 B6 B7 C29 132.2(5)
B9 B6 B7 B8 37.7(4)
B9 B7 B8 C28 129.7(5)
B9 B7 B8 B1 99.4(5)
B9 B7 B8 B4 37.6(4)
